data_2009096
loop_
_publ_author_name
'Freytag, Matthias'
'Jones, Peter G.'

_publ_section_title
;
 Hydrogen bonding in two piperidinium derivatives
;
_journal_issue 11
_journal_name_full 'Acta Crystallographica Section C'
_journal_page_first 1874
_journal_page_last 1877
_journal_paper_doi 10.1107/S0108270199009567
_journal_volume 55
_journal_year 1999
_chemical_formula_moiety 'C5 H12 N O 1+, I 1-'
_chemical_formula_sum 'C5 H12 I N O'
_chemical_formula_weight 229.06
_chemical_name_systematic
;
 4-Hydroxypiperidinium iodide
;
_space_group_IT_number 14
_symmetry_cell_setting monoclinic
_symmetry_space_group_name_Hall '-P 2yn'
_symmetry_space_group_name_H-M 'P 1 21/n 1'
_audit_creation_method SHELXL-97
_cell_angle_alpha 90.00
_cell_angle_beta 97.480(10)
_cell_angle_gamma 90.00
_cell_formula_units_Z 4
_cell_length_a 7.7939(8)
_cell_length_b 12.3957(14)
_cell_length_c 7.9780(10)
_cell_measurement_reflns_used 62
_cell_measurement_temperature 173(2)
_cell_measurement_theta_max 12.5
_cell_measurement_theta_min 3.0
_cell_volume 764.20(15)
_computing_cell_refinement XSCANS
_computing_data_collection 'XSCANS (Fait, 1991)'
_computing_data_reduction XSCANS
_computing_molecular_graphics 'XP (Siemens, 1994b)'
_computing_publication_material SHELXL97
_computing_structure_refinement 'SHELXL97 (Sheldrick, 1997a)'
_computing_structure_solution 'SHELXS97 (Sheldrick, 1997b)'
_diffrn_ambient_temperature 173(2)
_diffrn_measured_fraction_theta_full 1.000
_diffrn_measured_fraction_theta_max 1.000
_diffrn_measurement_device_type 'Siemens P4'
_diffrn_measurement_method \w
_diffrn_radiation_monochromator graphite
_diffrn_radiation_source 'fine-focus sealed tube'
_diffrn_radiation_type MoK\a
_diffrn_radiation_wavelength 0.71073
_diffrn_reflns_av_R_equivalents 0.023
_diffrn_reflns_av_sigmaI/netI 0.0173
_diffrn_reflns_limit_h_max 10
_diffrn_reflns_limit_h_min -4
_diffrn_reflns_limit_k_max 13
_diffrn_reflns_limit_k_min -16
_diffrn_reflns_limit_l_max 10
_diffrn_reflns_limit_l_min -10
_diffrn_reflns_number 5555
_diffrn_reflns_theta_full 27.50
_diffrn_reflns_theta_max 27.5
_diffrn_reflns_theta_min 3.05
_diffrn_standards_decay_% 0
_diffrn_standards_interval_count 247
_diffrn_standards_number 3
_exptl_absorpt_coefficient_mu 4.107
_exptl_absorpt_correction_T_max 0.996
_exptl_absorpt_correction_T_min 0.702
_exptl_absorpt_correction_type '\y scan'
_exptl_absorpt_process_details '(XEMP; Siemens, 1994a)'
_exptl_crystal_colour colourless
_exptl_crystal_density_diffrn 1.991
_exptl_crystal_density_method 'not measured'
_exptl_crystal_description prism
_exptl_crystal_F_000 440
_exptl_crystal_size_max 0.4
_exptl_crystal_size_mid 0.3
_exptl_crystal_size_min 0.2
_refine_diff_density_max 0.50
_refine_diff_density_min -0.47
_refine_ls_extinction_coef 0.0357(8)
_refine_ls_extinction_method 'SHELXL97 (Sheldrick, 1997a)'
_refine_ls_goodness_of_fit_ref 1.071
_refine_ls_hydrogen_treatment mixed
_refine_ls_matrix_type full
_refine_ls_number_parameters 86
_refine_ls_number_reflns 1750
_refine_ls_number_restraints 0
_refine_ls_restrained_S_all 1.071
_refine_ls_R_factor_all 0.017
_refine_ls_R_factor_gt 0.014
_refine_ls_shift/su_max 0.001
_refine_ls_shift/su_mean 0.000
_refine_ls_structure_factor_coef Fsqd
_refine_ls_weighting_details 'calc w = 1/[\s^2^(Fo^2^)+(0.0193P)^2^+0.1398P] where P = (Fo^2^+2Fc^2^)/3'
_refine_ls_weighting_scheme calc
_refine_ls_wR_factor_ref 0.035
_reflns_number_gt 1595
_reflns_number_total 1750
_reflns_threshold_expression I>2\sa(I)
_cod_data_source_file bm1355.cif
_cod_data_source_block primo
_cod_depositor_comments
;
The following automatic conversions were performed:

'_geom_torsion_publ_flag' value 'Y' changed to 'y' according to
/home/saulius/struct/CIF-dictionaries/cif_core.dic dictionary named
'cif_core.dic' version 2.4.1 from 2010-06-29 (8 times).

Automatic conversion script
Id: cif_fix_values 1715 2011-07-08 13:25:40Z adriana 
;
_cod_original_sg_symbol_H-M 'P 21/n'
_cod_database_code 2009096
_cod_database_fobs_code 2009096

loop_
_symmetry_equiv_pos_as_xyz
'x, y, z'
'-x+1/2, y+1/2, -z+1/2'
'-x, -y, -z'
'x-1/2, -y-1/2, z-1/2'

loop_
_atom_site_label
_atom_site_fract_x
_atom_site_fract_y
_atom_site_fract_z
_atom_site_U_iso_or_equiv
_atom_site_adp_type
_atom_site_calc_flag
_atom_site_refinement_flags
_atom_site_occupancy
_atom_site_disorder_assembly
_atom_site_disorder_group
_atom_site_type_symbol
I .667721(15) .017017(10) .263222(14) .02190(6) Uani d . 1 . . I
N .2496(2) .13039(13) .1412(2) .0238(3) Uani d . 1 . . N
H1' .345(3) .0935(19) .169(3) .025(6) Uiso d . 1 . . H
H2' .185(4) .093(2) .068(3) .042(7) Uiso d . 1 . . H
O .40215(18) .40194(10) .44136(17) .0217(3) Uani d . 1 . . O
H3' .354(3) .4108(19) .514(3) .029(7) Uiso d . 1 . . H
C1 .1603(3) .14806(17) .2945(2) .0283(4) Uani d . 1 . . C
H1A .1461 .0782 .3513 .034 Uiso calc R 1 . . H
H1B .0439 .1789 .2601 .034 Uiso calc R 1 . . H
C2 .2658(3) .22443(15) .4160(2) .0222(4) Uani d . 1 . . C
H2A .3781 .1904 .4580 .027 Uiso calc R 1 . . H
H2B .2034 .2383 .5142 .027 Uiso calc R 1 . . H
C3 .2976(2) .33061(14) .3299(2) .0172(3) Uani d . 1 . . C
H3 .1842 .3660 .2905 .021 Uiso calc R 1 . . H
C4 .3932(2) .30883(14) .1788(2) .0196(4) Uani d . 1 . . C
H4A .4128 .3777 .1213 .023 Uiso calc R 1 . . H
H4B .5074 .2763 .2180 .023 Uiso calc R 1 . . H
C5 .2890(3) .23283(15) .0550(2) .0237(4) Uani d . 1 . . C
H5A .1795 .2682 .0076 .028 Uiso calc R 1 . . H
H5B .3554 .2164 -.0395 .028 Uiso calc R 1 . . H

loop_
_atom_site_aniso_label
_atom_site_aniso_U_11
_atom_site_aniso_U_22
_atom_site_aniso_U_33
_atom_site_aniso_U_12
_atom_site_aniso_U_13
_atom_site_aniso_U_23
I .02013(8) .02256(9) .02322(8) .00091(5) .00359(5) .00099(4)
N .0212(9) .0195(8) .0297(8) -.0018(7) -.0002(7) -.0065(6)
O .0229(7) .0199(6) .0222(6) -.0025(5) .0029(6) -.0062(5)
C1 .0245(10) .0278(10) .0337(10) -.0091(8) .0077(9) -.0039(8)
C2 .0220(10) .0240(9) .0215(8) -.0057(8) .0058(7) .0001(6)
C3 .0137(8) .0170(8) .0201(8) .0013(7) .0000(7) -.0021(6)
C4 .0211(9) .0181(8) .0196(8) -.0033(7) .0025(7) -.0003(6)
C5 .0257(10) .0239(9) .0205(8) -.0004(8) -.0006(8) -.0025(7)

loop_
_atom_type_symbol
_atom_type_description
_atom_type_scat_dispersion_real
_atom_type_scat_dispersion_imag
_atom_type_scat_source
C C 0.0033 0.0016 'International Tables Vol C Tables 4.2.6.8 and 6.1.1.4'
H H 0.0000 0.0000 'International Tables Vol C Tables 4.2.6.8 and 6.1.1.4'
N N 0.0061 0.0033 'International Tables Vol C Tables 4.2.6.8 and 6.1.1.4'
O O 0.0106 0.0060 'International Tables Vol C Tables 4.2.6.8 and 6.1.1.4'
I I -0.4742 1.8119 'International Tables Vol C Tables 4.2.6.8 and 6.1.1.4'

loop_
_geom_angle_atom_site_label_1
_geom_angle_atom_site_label_2
_geom_angle_atom_site_label_3
_geom_angle
_geom_angle_publ_flag
C5 N C1 113.32(15) y
N C1 C2 109.94(16) ?
C1 C2 C3 110.99(15) ?
O C3 C2 111.55(14) ?
O C3 C4 107.70(14) ?
C2 C3 C4 109.26(14) ?
C5 C4 C3 110.44(15) ?
N C5 C4 110.60(14) ?

loop_
_geom_bond_atom_site_label_1
_geom_bond_atom_site_label_2
_geom_bond_site_symmetry_2
_geom_bond_distance
_geom_bond_publ_flag
N C5 . 1.495(2) y
N C1 . 1.500(2) y
O C3 . 1.431(2) y
C1 C2 . 1.518(3) ?
C2 C3 . 1.520(2) ?
C3 C4 . 1.521(2) ?
C4 C5 . 1.521(2) ?

loop_
_geom_hbond_atom_site_label_D
_geom_hbond_atom_site_label_H
_geom_hbond_atom_site_label_A
_geom_hbond_site_symmetry_A
_geom_hbond_distance_DH
_geom_hbond_distance_HA
_geom_hbond_distance_DA
_geom_hbond_angle_DHA
_geom_hbond_publ_flag
N H1' I . 0.88(2) 2.70(3) 3.566(2) 169(2) y
N H2' O 4_565 0.85(3) 2.30(3) 2.985(2) 137(2) y
N H2' O 2_545 0.85(3) 2.46(3) 3.106(2) 133(2) y
N H2' I 3_655 0.85(3) 3.31(3) 3.835(2) 122(2) y
O H3' I 4_566 0.74(2) 2.76(3) 3.4880(10) 169(2) y
C3 H3 I 2 1.00 3.30 4.283(2) 167 y
C5 H5A I 4_565 0.99 3.29 3.919(2) 123 y
C5 H5B I 3_655 0.99 3.39 4.047(2) 125 y

loop_
_geom_torsion_atom_site_label_1
_geom_torsion_atom_site_label_2
_geom_torsion_atom_site_label_3
_geom_torsion_atom_site_label_4
_geom_torsion
_geom_torsion_publ_flag
C5 N C1 C2 -54.8(2) y
N C1 C2 C3 56.5(2) y
C1 C2 C3 O -177.95(15) y
C1 C2 C3 C4 -59.0(2) y
O C3 C4 C5 179.78(14) y
C2 C3 C4 C5 58.45(19) y
C1 N C5 C4 54.9(2) y
C3 C4 C5 N -56.2(2) y

loop_
_cod_related_entry_id
_cod_related_entry_database
_cod_related_entry_code
1 ChemSpider 21136106
